data_4501027
loop_
_publ_author_name
'Reger, Daniel L.'
'Debreczeni, Agota'
'Horger, Jacob J.'
'Smith, Mark D.'

_publ_section_title
;
 Structures of Bifunctional Molecules Containing Two Very Different
 Supramolecular Synthons: Carboxylic Acid and Strong
 \p&#x00B7;&#x00B7;&#x00B7;\p Stacking 1,8-Naphthalimide Ring
;
_journal_issue 9
_journal_name_full 'Crystal Growth &amp; Design'
_journal_page_first 4068
_journal_paper_doi 10.1021/cg200636k
_journal_volume 11
_journal_year 2011
_chemical_formula_moiety 'C19 H11 N O4'
_chemical_formula_sum 'C19 H11 N O4'
_chemical_formula_weight 317.29
_chemical_name_systematic
; 
 ? 
;
_space_group_IT_number 167
_symmetry_cell_setting trigonal
_symmetry_space_group_name_Hall '-R 3 2"c'
_symmetry_space_group_name_H-M 'R -3 c :H'
_atom_sites_solution_hydrogens mixed
_atom_sites_solution_primary direct
_atom_sites_solution_secondary difmap
_audit_creation_method SHELXL-97
_cell_angle_alpha 90.00
_cell_angle_beta 90.00
_cell_angle_gamma 120.00
_cell_formula_units_Z 36
_cell_length_a 23.9850(8)
_cell_length_b 23.9850(8)
_cell_length_c 26.9081(18)
_cell_measurement_reflns_used 2483
_cell_measurement_temperature 150(2)
_cell_measurement_theta_max 24.602
_cell_measurement_theta_min 2.477
_cell_volume 13405.8(11)
_computing_cell_refinement 'SAINT-Plus Version 6.45 (Bruker, 2001)'
_computing_data_collection 'SMART Version 5.625 (Bruker, 2001)'
_computing_data_reduction 'SAINT-Plus Version 6.45 (Bruker, 2001)'
_computing_molecular_graphics various
_computing_publication_material 'SHELXTL Version 6.14 (Bruker, 2000)'
_computing_structure_refinement 'SHELXL-97 (Sheldrick, 1997)'
_computing_structure_solution 'SHELXS-97 (Sheldrick, 1990)'
_diffrn_ambient_temperature 150(2)
_diffrn_measured_fraction_theta_full 1.000
_diffrn_measured_fraction_theta_max 1.000
_diffrn_measurement_device_type 'Bruker SMART APEX CCD diffractometer'
_diffrn_measurement_method 'omega scans'
_diffrn_radiation_monochromator graphite
_diffrn_radiation_source 'fine-focus sealed tube'
_diffrn_radiation_type MoK\a
_diffrn_radiation_wavelength 0.71073
_diffrn_reflns_av_R_equivalents 0.1114
_diffrn_reflns_av_sigmaI/netI 0.0535
_diffrn_reflns_limit_h_max 25
_diffrn_reflns_limit_h_min -25
_diffrn_reflns_limit_k_max 25
_diffrn_reflns_limit_k_min -25
_diffrn_reflns_limit_l_max 28
_diffrn_reflns_limit_l_min -28
_diffrn_reflns_number 37252
_diffrn_reflns_theta_full 22.54
_diffrn_reflns_theta_max 22.54
_diffrn_reflns_theta_min 1.70
_exptl_absorpt_coefficient_mu 0.101
_exptl_absorpt_correction_type none
_exptl_crystal_colour colorless
_exptl_crystal_density_diffrn 1.415
_exptl_crystal_density_meas 0
_exptl_crystal_density_method 'not measured'
_exptl_crystal_description block
_exptl_crystal_F_000 5904
_exptl_crystal_size_max 0.15
_exptl_crystal_size_mid 0.12
_exptl_crystal_size_min 0.10
_refine_diff_density_max 0.280
_refine_diff_density_min -0.249
_refine_diff_density_rms 0.032
_refine_ls_extinction_method none
_refine_ls_goodness_of_fit_ref 0.881
_refine_ls_hydrogen_treatment mixed
_refine_ls_matrix_type full
_refine_ls_number_parameters 223
_refine_ls_number_reflns 1969
_refine_ls_number_restraints 2
_refine_ls_restrained_S_all 0.881
_refine_ls_R_factor_all 0.0679
_refine_ls_R_factor_gt 0.0351
_refine_ls_shift/su_max 0.000
_refine_ls_shift/su_mean 0.000
_refine_ls_structure_factor_coef Fsqd
_refine_ls_weighting_details 'calc w=1/[\s^2^(Fo^2^)+(0.0276P)^2^+0.0000P] where P=(Fo^2^+2Fc^2^)/3'
_refine_ls_weighting_scheme calc
_refine_ls_wR_factor_gt 0.0628
_refine_ls_wR_factor_ref 0.0712
_reflns_number_gt 1265
_reflns_number_total 1969
_reflns_threshold_expression >2sigma(I)
_cod_data_source_file cg200636k_si_006.cif
_cod_data_source_block ad05m
_cod_depositor_comments
;
The following automatic conversions were performed:

'_symmetry_cell_setting' value 'Trigonal' changed to 'trigonal'
according to /home/saulius/struct/CIF-dictionaries/cif_core.dic
dictionary named 'cif_core.dic' version 2.4.1 from 2010-06-29.

Automatic conversion script
Id: cif_fix_values 1715 2011-07-08 13:25:40Z adriana 
;
_cod_original_sg_symbol_H-M 'R -3 c'
_cod_database_code 4501027

loop_
_symmetry_equiv_pos_as_xyz
'x, y, z'
'-y, x-y, z'
'-x+y, -x, z'
'y, x, -z+1/2'
'x-y, -y, -z+1/2'
'-x, -x+y, -z+1/2'
'x+2/3, y+1/3, z+1/3'
'-y+2/3, x-y+1/3, z+1/3'
'-x+y+2/3, -x+1/3, z+1/3'
'y+2/3, x+1/3, -z+5/6'
'x-y+2/3, -y+1/3, -z+5/6'
'-x+2/3, -x+y+1/3, -z+5/6'
'x+1/3, y+2/3, z+2/3'
'-y+1/3, x-y+2/3, z+2/3'
'-x+y+1/3, -x+2/3, z+2/3'
'y+1/3, x+2/3, -z+7/6'
'x-y+1/3, -y+2/3, -z+7/6'
'-x+1/3, -x+y+2/3, -z+7/6'
'-x, -y, -z'
'y, -x+y, -z'
'x-y, x, -z'
'-y, -x, z-1/2'
'-x+y, y, z-1/2'
'x, x-y, z-1/2'
'-x+2/3, -y+1/3, -z+1/3'
'y+2/3, -x+y+1/3, -z+1/3'
'x-y+2/3, x+1/3, -z+1/3'
'-y+2/3, -x+1/3, z-1/6'
'-x+y+2/3, y+1/3, z-1/6'
'x+2/3, x-y+1/3, z-1/6'
'-x+1/3, -y+2/3, -z+2/3'
'y+1/3, -x+y+2/3, -z+2/3'
'x-y+1/3, x+2/3, -z+2/3'
'-y+1/3, -x+2/3, z+1/6'
'-x+y+1/3, y+2/3, z+1/6'
'x+1/3, x-y+2/3, z+1/6'

loop_
_atom_site_label
_atom_site_type_symbol
_atom_site_fract_x
_atom_site_fract_y
_atom_site_fract_z
_atom_site_U_iso_or_equiv
_atom_site_adp_type
_atom_site_occupancy
_atom_site_symmetry_multiplicity
_atom_site_calc_flag
_atom_site_refinement_flags
C1 C 0.61831(11) 0.72159(12) 0.02719(8) 0.0329(6) Uani 1 1 d .
C2 C 0.64919(11) 0.68334(12) 0.01442(8) 0.0318(6) Uani 1 1 d .
C3 C 0.61911(11) 0.61759(11) 0.02758(8) 0.0323(6) Uani 1 1 d .
C4 C 0.55976(11) 0.58713(11) 0.05271(8) 0.0319(6) Uani 1 1 d .
C5 C 0.52786(12) 0.62374(11) 0.06589(8) 0.0322(6) Uani 1 1 d .
C6 C 0.70688(11) 0.71172(12) -0.01021(9) 0.0424(7) Uani 1 1 d .
H6 H 0.7263 0.7556 -0.0198 0.051 Uiso 1 1 calc R
C7 C 0.73744(12) 0.67673(14) -0.02134(9) 0.0512(8) Uani 1 1 d .
H7 H 0.7780 0.6973 -0.0377 0.061 Uiso 1 1 calc R
C8 C 0.70948(13) 0.61325(14) -0.00893(10) 0.0521(8) Uani 1 1 d .
H8 H 0.7308 0.5900 -0.0168 0.063 Uiso 1 1 calc R
C9 C 0.64975(13) 0.58166(13) 0.01529(9) 0.0417(7) Uani 1 1 d .
C10 C 0.61845(15) 0.51614(14) 0.02855(10) 0.0562(8) Uani 1 1 d .
H10 H 0.6380 0.4912 0.0205 0.067 Uiso 1 1 calc R
C11 C 0.56090(14) 0.48770(13) 0.05262(10) 0.0582(8) Uani 1 1 d .
H11 H 0.5407 0.4433 0.0610 0.070 Uiso 1 1 calc R
C12 C 0.53124(13) 0.52322(12) 0.06521(9) 0.0473(7) Uani 1 1 d .
H12 H 0.4913 0.5031 0.0824 0.057 Uiso 1 1 calc R
C13 C 0.52643(11) 0.72311(10) 0.06609(8) 0.0297(6) Uani 1 1 d .
C14 C 0.53791(11) 0.75283(11) 0.11177(9) 0.0357(6) Uani 1 1 d .
H14 H 0.5710 0.7549 0.1325 0.043 Uiso 1 1 calc R
C15 C 0.50171(12) 0.77958(11) 0.12759(9) 0.0412(7) Uani 1 1 d .
H15 H 0.5097 0.7998 0.1592 0.049 Uiso 1 1 calc R
C16 C 0.45405(12) 0.77707(11) 0.09765(9) 0.0428(7) Uani 1 1 d .
H16 H 0.4287 0.7949 0.1088 0.051 Uiso 1 1 calc R
C17 C 0.44325(11) 0.74876(11) 0.05158(9) 0.0398(7) Uani 1 1 d .
H17 H 0.4103 0.7473 0.0310 0.048 Uiso 1 1 calc R
C18 C 0.47978(11) 0.72226(10) 0.03462(8) 0.0307(6) Uani 1 1 d .
C19 C 0.46744(12) 0.69547(12) -0.01616(9) 0.0378(7) Uani 1 1 d .
N1 N 0.56028(9) 0.68937(9) 0.05355(6) 0.0280(5) Uani 1 1 d .
O1 O 0.64061(7) 0.77802(8) 0.01671(6) 0.0430(5) Uani 1 1 d .
O2 O 0.47607(8) 0.60005(7) 0.08674(6) 0.0459(5) Uani 1 1 d .
O3 O 0.42048(12) 0.69169(17) -0.03889(8) 0.1102(10) Uani 1 1 d D
H3 H 0.411(4) 0.674(7) -0.069(2) 0.165 Uiso 0.50 1 d PD
O4 O 0.50474(9) 0.67969(8) -0.03615(6) 0.0453(5) Uani 1 1 d D
H4 H 0.497(2) 0.666(3) -0.0679(8) 0.068 Uiso 0.50 1 d PD

loop_
_atom_site_aniso_label
_atom_site_aniso_U_11
_atom_site_aniso_U_22
_atom_site_aniso_U_33
_atom_site_aniso_U_23
_atom_site_aniso_U_13
_atom_site_aniso_U_12
C1 0.0353(17) 0.0291(16) 0.0298(15) -0.0017(13) -0.0013(12) 0.0126(14)
C2 0.0301(16) 0.0344(16) 0.0299(15) -0.0037(12) 0.0023(12) 0.0153(14)
C3 0.0388(16) 0.0342(16) 0.0272(14) -0.0024(12) -0.0018(12) 0.0207(14)
C4 0.0377(16) 0.0275(16) 0.0316(15) 0.0019(12) 0.0030(12) 0.0171(14)
C5 0.0349(17) 0.0318(17) 0.0296(15) -0.0014(12) 0.0005(12) 0.0165(14)
C6 0.0381(17) 0.0397(17) 0.0444(17) -0.0046(13) 0.0064(14) 0.0159(15)
C7 0.0353(18) 0.055(2) 0.057(2) -0.0114(16) 0.0083(14) 0.0172(17)
C8 0.049(2) 0.058(2) 0.0600(19) -0.0130(16) 0.0052(16) 0.0340(17)
C9 0.0458(18) 0.0415(18) 0.0439(17) -0.0047(14) 0.0028(14) 0.0264(16)
C10 0.070(2) 0.049(2) 0.067(2) -0.0006(16) 0.0089(18) 0.0424(18)
C11 0.073(2) 0.0377(19) 0.073(2) 0.0065(15) 0.0149(18) 0.0347(18)
C12 0.0531(19) 0.0332(18) 0.0553(19) 0.0071(14) 0.0119(14) 0.0212(16)
C13 0.0314(15) 0.0240(15) 0.0336(15) 0.0038(12) 0.0029(12) 0.0137(13)
C14 0.0389(16) 0.0340(16) 0.0369(16) -0.0051(13) -0.0058(13) 0.0202(14)
C15 0.0529(18) 0.0376(17) 0.0378(16) -0.0063(13) -0.0026(14) 0.0262(15)
C16 0.0512(19) 0.0445(18) 0.0458(18) 0.0020(14) 0.0038(14) 0.0337(15)
C17 0.0406(17) 0.0461(17) 0.0385(17) 0.0069(13) 0.0015(13) 0.0260(15)
C18 0.0306(15) 0.0313(15) 0.0310(14) 0.0013(12) 0.0021(12) 0.0162(13)
C19 0.0337(17) 0.0445(17) 0.0353(16) 0.0015(13) 0.0024(13) 0.0198(15)
N1 0.0289(12) 0.0221(12) 0.0331(12) 0.0027(9) 0.0043(10) 0.0129(11)
O1 0.0433(12) 0.0277(11) 0.0539(12) 0.0055(9) 0.0090(9) 0.0145(10)
O2 0.0376(12) 0.0372(11) 0.0604(12) 0.0093(9) 0.0191(10) 0.0169(10)
O3 0.0829(18) 0.241(3) 0.0506(15) -0.0539(18) -0.0342(13) 0.114(2)
O4 0.0603(13) 0.0525(13) 0.0362(11) -0.0111(10) -0.0079(10) 0.0380(11)

loop_
_atom_type_symbol
_atom_type_description
_atom_type_scat_dispersion_real
_atom_type_scat_dispersion_imag
_atom_type_scat_source
C C 0.0033 0.0016 'International Tables Vol C Tables 4.2.6.8 and 6.1.1.4'
H H 0.0000 0.0000 'International Tables Vol C Tables 4.2.6.8 and 6.1.1.4'
N N 0.0061 0.0033 'International Tables Vol C Tables 4.2.6.8 and 6.1.1.4'
O O 0.0106 0.0060 'International Tables Vol C Tables 4.2.6.8 and 6.1.1.4'

loop_
_geom_angle_atom_site_label_1
_geom_angle_atom_site_label_2
_geom_angle_atom_site_label_3
_geom_angle
O1 C1 N1 119.7(2)
O1 C1 C2 124.0(2)
N1 C1 C2 116.3(2)
C6 C2 C3 120.1(2)
C6 C2 C1 119.9(2)
C3 C2 C1 120.0(2)
C4 C3 C2 121.3(2)
C4 C3 C9 119.5(2)
C2 C3 C9 119.2(2)
C12 C4 C3 120.5(2)
C12 C4 C5 119.4(2)
C3 C4 C5 120.0(2)
O2 C5 N1 119.8(2)
O2 C5 C4 123.3(2)
N1 C5 C4 116.8(2)
C2 C6 C7 120.6(2)
C2 C6 H6 119.7
C7 C6 H6 119.7
C8 C7 C6 120.4(3)
C8 C7 H7 119.8
C6 C7 H7 119.8
C7 C8 C9 121.1(3)
C7 C8 H8 119.4
C9 C8 H8 119.4
C8 C9 C10 123.5(3)
C8 C9 C3 118.6(3)
C10 C9 C3 117.9(2)
C11 C10 C9 121.5(3)
C11 C10 H10 119.3
C9 C10 H10 119.3
C10 C11 C12 120.5(3)
C10 C11 H11 119.7
C12 C11 H11 119.7
C4 C12 C11 120.0(2)
C4 C12 H12 120.0
C11 C12 H12 120.0
C14 C13 C18 120.0(2)
C14 C13 N1 118.4(2)
C18 C13 N1 121.4(2)
C13 C14 C15 120.4(2)
C13 C14 H14 119.8
C15 C14 H14 119.8
C16 C15 C14 120.1(2)
C16 C15 H15 119.9
C14 C15 H15 119.9
C17 C16 C15 119.8(2)
C17 C16 H16 120.1
C15 C16 H16 120.1
C16 C17 C18 121.0(2)
C16 C17 H17 119.5
C18 C17 H17 119.5
C17 C18 C13 118.5(2)
C17 C18 C19 117.9(2)
C13 C18 C19 123.6(2)
O3 C19 O4 121.6(2)
O3 C19 C18 117.6(2)
O4 C19 C18 120.7(2)
C1 N1 C5 125.4(2)
C1 N1 C13 119.41(19)
C5 N1 C13 114.95(19)
C19 O3 H3 118(4)
C19 O4 H4 117(3)

loop_
_geom_bond_atom_site_label_1
_geom_bond_atom_site_label_2
_geom_bond_distance
C1 O1 1.214(2)
C1 N1 1.401(3)
C1 C2 1.479(3)
C2 C6 1.369(3)
C2 C3 1.413(3)
C3 C4 1.406(3)
C3 C9 1.423(3)
C4 C12 1.372(3)
C4 C5 1.468(3)
C5 O2 1.214(2)
C5 N1 1.403(3)
C6 C7 1.395(3)
C6 H6 0.9500
C7 C8 1.363(3)
C7 H7 0.9500
C8 C9 1.402(3)
C8 H8 0.9500
C9 C10 1.407(3)
C10 C11 1.360(3)
C10 H10 0.9500
C11 C12 1.397(3)
C11 H11 0.9500
C12 H12 0.9500
C13 C14 1.378(3)
C13 C18 1.395(3)
C13 N1 1.444(3)
C14 C15 1.380(3)
C14 H14 0.9500
C15 C16 1.375(3)
C15 H15 0.9500
C16 C17 1.374(3)
C16 H16 0.9500
C17 C18 1.392(3)
C17 H17 0.9500
C18 C19 1.476(3)
C19 O3 1.244(3)
C19 O4 1.254(3)
O3 H3 0.899(11)
O4 H4 0.899(10)

loop_
_geom_hbond_atom_site_label_D
_geom_hbond_atom_site_label_H
_geom_hbond_atom_site_label_A
_geom_hbond_distance_DH
_geom_hbond_distance_HA
_geom_hbond_distance_DA
_geom_hbond_angle_DHA
_geom_hbond_site_symmetry_A
O3 H3 O3 0.899(11) 1.710(13) 2.608(4) 178(17) 11_564
O4 H4 O4 0.899(10) 1.705(15) 2.596(3) 171(7) 11_564

loop_
_geom_torsion_atom_site_label_1
_geom_torsion_atom_site_label_2
_geom_torsion_atom_site_label_3
_geom_torsion_atom_site_label_4
_geom_torsion
O1 C1 C2 C6 0.8(3)
N1 C1 C2 C6 -178.3(2)
O1 C1 C2 C3 -179.1(2)
N1 C1 C2 C3 1.8(3)
C6 C2 C3 C4 -179.8(2)
C1 C2 C3 C4 0.2(3)
C6 C2 C3 C9 0.5(3)
C1 C2 C3 C9 -179.6(2)
C2 C3 C4 C12 180.0(2)
C9 C3 C4 C12 -0.3(3)
C2 C3 C4 C5 -0.1(3)
C9 C3 C4 C5 179.6(2)
C12 C4 C5 O2 -1.6(4)
C3 C4 C5 O2 178.6(2)
C12 C4 C5 N1 178.0(2)
C3 C4 C5 N1 -1.8(3)
C3 C2 C6 C7 -1.8(4)
C1 C2 C6 C7 178.3(2)
C2 C6 C7 C8 1.6(4)
C6 C7 C8 C9 -0.2(4)
C7 C8 C9 C10 179.4(2)
C7 C8 C9 C3 -1.1(4)
C4 C3 C9 C8 -178.8(2)
C2 C3 C9 C8 0.9(3)
C4 C3 C9 C10 0.7(3)
C2 C3 C9 C10 -179.6(2)
C8 C9 C10 C11 179.1(3)
C3 C9 C10 C11 -0.4(4)
C9 C10 C11 C12 -0.4(4)
C3 C4 C12 C11 -0.5(4)
C5 C4 C12 C11 179.6(2)
C10 C11 C12 C4 0.8(4)
C18 C13 C14 C15 2.7(3)
N1 C13 C14 C15 -172.9(2)
C13 C14 C15 C16 -0.4(4)
C14 C15 C16 C17 -1.0(4)
C15 C16 C17 C18 0.2(4)
C16 C17 C18 C13 2.1(3)
C16 C17 C18 C19 -177.2(2)
C14 C13 C18 C17 -3.5(3)
N1 C13 C18 C17 172.0(2)
C14 C13 C18 C19 175.7(2)
N1 C13 C18 C19 -8.8(3)
C17 C18 C19 O3 -7.7(4)
C13 C18 C19 O3 173.1(3)
C17 C18 C19 O4 169.4(2)
C13 C18 C19 O4 -9.8(4)
O1 C1 N1 C5 176.8(2)
C2 C1 N1 C5 -4.0(3)
O1 C1 N1 C13 2.6(3)
C2 C1 N1 C13 -178.26(19)
O2 C5 N1 C1 -176.3(2)
C4 C5 N1 C1 4.1(3)
O2 C5 N1 C13 -1.8(3)
C4 C5 N1 C13 178.54(19)
C14 C13 N1 C1 -93.5(2)
C18 C13 N1 C1 91.0(3)
C14 C13 N1 C5 91.7(2)
C18 C13 N1 C5 -83.8(3)
